data_2230456
loop_
_publ_author_name
'Seo, Pil Ja'
'Choi, Hong Dae'
'Son, Byeng Wha'
'Lee, Uk'

_publ_section_title
;
 5-Bromo-3-cyclopentylsulfinyl-2-methyl-1-benzofuran
;
_journal_coeditor_code QK2009
_journal_issue 6
_journal_name_full 'Acta Crystallographica Section E'
_journal_page_first o1386
_journal_paper_doi 10.1107/S1600536811017120
_journal_volume 67
_journal_year 2011
_chemical_formula_iupac 'C14 H15 Br O2 S'
_chemical_formula_moiety 'C14 H15 Br O2 S'
_chemical_formula_sum 'C14 H15 Br O2 S'
_chemical_formula_weight 327.23
_chemical_name_systematic
;
5-Bromo-3-cyclopentylsulfinyl-2-methyl-1-benzofuran
;
_space_group_IT_number 14
_symmetry_cell_setting monoclinic
_symmetry_space_group_name_Hall '-P 2ybc'
_symmetry_space_group_name_H-M 'P 1 21/c 1'
_atom_sites_solution_hydrogens difmap
_atom_sites_solution_primary direct
_atom_sites_solution_secondary difmap
_cell_angle_alpha 90.00
_cell_angle_beta 100.033(4)
_cell_angle_gamma 90.00
_cell_formula_units_Z 4
_cell_length_a 9.4166(6)
_cell_length_b 9.5369(7)
_cell_length_c 15.1662(11)
_cell_measurement_reflns_used 5053
_cell_measurement_temperature 173(2)
_cell_measurement_theta_max 27.38
_cell_measurement_theta_min 2.53
_cell_volume 1341.17(16)
_computing_cell_refinement '<i>SAINT</i> (Bruker, 2009)'
_computing_data_collection '<i>APEX2</i> (Bruker, 2009)'
_computing_data_reduction '<i>SAINT</i> (Bruker, 2009)'
_computing_molecular_graphics '<i>ORTEP-3</i> (Farrugia, 1997) and <i>DIAMOND</i> (Brandenburg, 1998)'
_computing_publication_material '<i>SHELXL97</i> (Sheldrick, 2008)'
_computing_structure_refinement '<i>SHELXL97</i> (Sheldrick, 2008)'
_computing_structure_solution '<i>SHELXS97</i> (Sheldrick, 2008)'
_diffrn_ambient_temperature 173(2)
_diffrn_detector_area_resol_mean 10.0
_diffrn_measured_fraction_theta_full 0.996
_diffrn_measured_fraction_theta_max 0.996
_diffrn_measurement_device_type 'Bruker SMART APEXII CCD'
_diffrn_measurement_method '\f and \w scans'
_diffrn_radiation_monochromator 'graphite multilayer'
_diffrn_radiation_source 'rotating anode'
_diffrn_radiation_type MoK\a
_diffrn_radiation_wavelength 0.71073
_diffrn_reflns_av_R_equivalents 0.0352
_diffrn_reflns_av_sigmaI/netI 0.0320
_diffrn_reflns_limit_h_max 12
_diffrn_reflns_limit_h_min -12
_diffrn_reflns_limit_k_max 12
_diffrn_reflns_limit_k_min -11
_diffrn_reflns_limit_l_max 18
_diffrn_reflns_limit_l_min -19
_diffrn_reflns_number 12376
_diffrn_reflns_theta_full 27.56
_diffrn_reflns_theta_max 27.56
_diffrn_reflns_theta_min 2.20
_diffrn_standards_number 0
_exptl_absorpt_coefficient_mu 3.211
_exptl_absorpt_correction_T_max 0.7456
_exptl_absorpt_correction_T_min 0.5311
_exptl_absorpt_correction_type multi-scan
_exptl_absorpt_process_details '(SADABS; Bruker, 2009)'
_exptl_crystal_colour colourless
_exptl_crystal_density_diffrn 1.621
_exptl_crystal_density_method 'not measured'
_exptl_crystal_description block
_exptl_crystal_F_000 664
_exptl_crystal_size_max 0.307
_exptl_crystal_size_mid 0.243
_exptl_crystal_size_min 0.126
_refine_diff_density_max 0.538
_refine_diff_density_min -0.644
_refine_ls_extinction_method none
_refine_ls_goodness_of_fit_ref 1.060
_refine_ls_hydrogen_treatment constr
_refine_ls_matrix_type full
_refine_ls_number_parameters 182
_refine_ls_number_reflns 3098
_refine_ls_number_restraints 83
_refine_ls_restrained_S_all 1.053
_refine_ls_R_factor_all 0.0447
_refine_ls_R_factor_gt 0.0345
_refine_ls_shift/su_max 0.000
_refine_ls_shift/su_mean 0.000
_refine_ls_structure_factor_coef Fsqd
_refine_ls_weighting_details 'calc w=1/[\s^2^(Fo^2^)+(0.0474P)^2^+0.9434P] where P=(Fo^2^+2Fc^2^)/3'
_refine_ls_weighting_scheme calc
_refine_ls_wR_factor_gt 0.0899
_refine_ls_wR_factor_ref 0.0939
_reflns_number_gt 2567
_reflns_number_total 3098
_reflns_threshold_expression I>2\s(I)
_cod_data_source_file qk2009.cif
_cod_data_source_block I
_cod_original_sg_symbol_H-M 'P 21/c  '
_cod_database_code 2230456
_cod_database_fobs_code 2230456

loop_
_symmetry_equiv_pos_as_xyz
'x, y, z'
'-x, y+1/2, -z+1/2'
'-x, -y, -z'
'x, -y-1/2, z-1/2'

loop_
_atom_site_type_symbol
_atom_site_label
_atom_site_fract_x
_atom_site_fract_y
_atom_site_fract_z
_atom_site_U_iso_or_equiv
_atom_site_adp_type
_atom_site_calc_flag
_atom_site_refinement_flags
_atom_site_occupancy
_atom_site_symmetry_multiplicity
_atom_site_disorder_assembly
_atom_site_disorder_group
Br Br1 0.23192(3) 0.05192(3) 0.013362(19) 0.03823(12) Uani d U 1 2 . .
S S1 0.16243(6) 0.69180(7) 0.10017(4) 0.02871(16) Uani d U 1 2 . .
O O1 0.56646(18) 0.5680(2) 0.13602(12) 0.0323(4) Uani d U 1 2 . .
O O2 0.0936(2) 0.6788(3) 0.00457(13) 0.0467(6) Uani d U 1 2 . .
C C1 0.3266(2) 0.5992(3) 0.11348(16) 0.0255(5) Uani d U 1 2 . .
C C2 0.3530(2) 0.4544(3) 0.09134(15) 0.0243(5) Uani d U 1 2 . .
C C3 0.2690(3) 0.3376(3) 0.06233(15) 0.0250(5) Uani d U 1 2 . .
H H3 0.1667 0.3424 0.0503 0.030 Uiso calc R 1 2 . .
C C4 0.3415(3) 0.2147(3) 0.05198(16) 0.0290(5) Uani d U 1 2 . .
C C5 0.4922(3) 0.2047(3) 0.06733(18) 0.0340(6) Uani d U 1 2 . .
H H5 0.5372 0.1176 0.0593 0.041 Uiso calc R 1 2 . .
C C6 0.5749(3) 0.3209(3) 0.09404(18) 0.0348(6) Uani d U 1 2 . .
H H6 0.6772 0.3172 0.1033 0.042 Uiso calc R 1 2 . .
C C7 0.5034(3) 0.4422(3) 0.10677(17) 0.0283(5) Uani d U 1 2 . .
C C8 0.4561(3) 0.6612(3) 0.13951(16) 0.0292(5) Uani d U 1 2 . .
C C9 0.5022(3) 0.8028(3) 0.17033(19) 0.0376(6) Uani d U 1 2 . .
H H9A 0.6078 0.8069 0.1833 0.056 Uiso calc R 1 2 . .
H H9B 0.4637 0.8250 0.2247 0.056 Uiso calc R 1 2 . .
H H9C 0.4659 0.8711 0.1235 0.056 Uiso calc R 1 2 . .
C C10 0.0670(3) 0.5783(3) 0.16509(16) 0.0253(5) Uani d U 1 2 A .
H H10 0.0627 0.4807 0.1406 0.030 Uiso calc R 1 2 . .
C C11 -0.0865(3) 0.6359(4) 0.16324(19) 0.0395(7) Uani d DU 1 2 . .
H H11A -0.0923 0.7357 0.1451 0.047 Uiso calc PR 0.618(11) 1 A 1
H H11B -0.1578 0.5818 0.1209 0.047 Uiso calc PR 0.618(11) 1 A 1
H H11C -0.1601 0.5618 0.1472 0.047 Uiso d PR 0.382(11) 1 A 2
H H11D -0.1074 0.7143 0.1202 0.047 Uiso d PR 0.382(11) 1 A 2
C C12A -0.1140(5) 0.6192(9) 0.2584(3) 0.0431(17) Uani d PDU 0.618(11) 1 A 1
H H12A -0.1388 0.5213 0.2713 0.052 Uiso calc PR 0.618(11) 1 A 1
H H12B -0.1909 0.6829 0.2711 0.052 Uiso calc PR 0.618(11) 1 A 1
C C13A 0.0344(5) 0.6615(8) 0.3103(4) 0.0475(18) Uani d PDU 0.618(11) 1 A 1
H H13A 0.0502 0.7637 0.3060 0.057 Uiso calc PR 0.618(11) 1 A 1
H H13B 0.0446 0.6349 0.3742 0.057 Uiso calc PR 0.618(11) 1 A 1
C C12B -0.0817(14) 0.6861(9) 0.2588(3) 0.044(3) Uani d PDU 0.382(11) 1 A 2
H H12C -0.1795 0.6854 0.2744 0.053 Uiso calc PR 0.382(11) 1 A 2
H H12D -0.0426 0.7826 0.2663 0.053 Uiso calc PR 0.382(11) 1 A 2
C C13B 0.0173(8) 0.5832(11) 0.3181(6) 0.040(2) Uani d PDU 0.382(11) 1 A 2
H H13C 0.0495 0.6203 0.3793 0.049 Uiso calc PR 0.382(11) 1 A 2
H H13D -0.0283 0.4903 0.3213 0.049 Uiso calc PR 0.382(11) 1 A 2
C C14 0.1399(3) 0.5790(3) 0.26381(18) 0.0381(7) Uani d DU 1 2 . .
H H14A 0.1530 0.4823 0.2877 0.046 Uiso calc PR 0.618(11) 1 A 1
H H14B 0.2351 0.6259 0.2715 0.046 Uiso calc PR 0.618(11) 1 A 1
H H14C 0.1994 0.4937 0.2784 0.046 Uiso d PR 0.382(11) 1 A 2
H H14D 0.2026 0.6624 0.2768 0.046 Uiso d PR 0.382(11) 1 A 2

loop_
_atom_site_aniso_label
_atom_site_aniso_U_11
_atom_site_aniso_U_22
_atom_site_aniso_U_33
_atom_site_aniso_U_12
_atom_site_aniso_U_13
_atom_site_aniso_U_23
Br1 0.04047(18) 0.03448(17) 0.04127(18) 0.00614(12) 0.01135(13) -0.00446(12)
S1 0.0221(3) 0.0325(3) 0.0328(3) 0.0048(2) 0.0086(2) 0.0075(3)
O1 0.0183(8) 0.0479(12) 0.0312(10) 0.0003(8) 0.0054(7) 0.0023(8)
O2 0.0290(10) 0.0792(16) 0.0320(10) 0.0134(10) 0.0054(8) 0.0183(11)
C1 0.0188(11) 0.0333(13) 0.0256(12) 0.0028(10) 0.0073(9) 0.0053(10)
C2 0.0192(11) 0.0359(13) 0.0187(11) 0.0060(9) 0.0056(9) 0.0062(9)
C3 0.0208(11) 0.0350(13) 0.0202(11) 0.0050(10) 0.0062(9) 0.0037(10)
C4 0.0308(13) 0.0357(14) 0.0218(12) 0.0059(11) 0.0084(10) 0.0018(10)
C5 0.0314(13) 0.0419(15) 0.0310(13) 0.0167(12) 0.0118(11) 0.0057(12)
C6 0.0201(11) 0.0531(17) 0.0328(14) 0.0121(11) 0.0090(10) 0.0069(13)
C7 0.0207(11) 0.0419(15) 0.0232(12) 0.0026(10) 0.0064(9) 0.0055(11)
C8 0.0242(12) 0.0405(14) 0.0238(12) -0.0006(11) 0.0060(10) 0.0036(11)
C9 0.0325(14) 0.0440(16) 0.0367(15) -0.0079(12) 0.0068(12) -0.0013(13)
C10 0.0208(11) 0.0301(13) 0.0266(12) -0.0003(9) 0.0081(9) -0.0013(10)
C11 0.0199(12) 0.068(2) 0.0320(14) 0.0022(13) 0.0071(11) 0.0020(14)
C12A 0.028(2) 0.071(5) 0.033(3) 0.011(3) 0.0120(19) 0.005(3)
C13A 0.037(3) 0.081(5) 0.025(2) 0.008(3) 0.006(2) -0.009(3)
C12B 0.054(6) 0.049(5) 0.035(4) 0.022(4) 0.027(4) 0.006(3)
C13B 0.044(4) 0.048(5) 0.034(4) 0.004(4) 0.019(3) 0.007(4)
C14 0.0281(13) 0.0590(19) 0.0271(13) 0.0070(13) 0.0049(11) 0.0073(13)

loop_
_atom_type_symbol
_atom_type_description
_atom_type_scat_dispersion_real
_atom_type_scat_dispersion_imag
_atom_type_scat_source
C C 0.0033 0.0016 'International Tables Vol C Tables 4.2.6.8 and 6.1.1.4'
H H 0.0000 0.0000 'International Tables Vol C Tables 4.2.6.8 and 6.1.1.4'
O O 0.0106 0.0060 'International Tables Vol C Tables 4.2.6.8 and 6.1.1.4'
S S 0.1246 0.1234 'International Tables Vol C Tables 4.2.6.8 and 6.1.1.4'
Br Br -0.2901 2.4595 'International Tables Vol C Tables 4.2.6.8 and 6.1.1.4'

loop_
_geom_angle_atom_site_label_1
_geom_angle_atom_site_label_2
_geom_angle_atom_site_label_3
_geom_angle_site_symmetry_1
_geom_angle_site_symmetry_3
_geom_angle
_geom_angle_publ_flag
O2 S1 C1 . . 107.12(12) ?
O2 S1 C10 . . 107.95(12) ?
C1 S1 C10 . . 98.47(11) ?
C8 O1 C7 . . 106.76(19) ?
C8 C1 C2 . . 107.5(2) ?
C8 C1 S1 . . 122.9(2) ?
C2 C1 S1 . . 129.26(19) ?
C3 C2 C7 . . 119.3(2) ?
C3 C2 C1 . . 136.2(2) ?
C7 C2 C1 . . 104.5(2) ?
C4 C3 C2 . . 116.7(2) ?
C4 C3 H3 . . 121.6 ?
C2 C3 H3 . . 121.6 ?
C3 C4 C5 . . 123.1(3) ?
C3 C4 Br1 . . 118.46(19) ?
C5 C4 Br1 . . 118.4(2) ?
C6 C5 C4 . . 120.0(2) ?
C6 C5 H5 . . 120.0 ?
C4 C5 H5 . . 120.0 ?
C7 C6 C5 . . 117.1(2) ?
C7 C6 H6 . . 121.5 ?
C5 C6 H6 . . 121.5 ?
C6 C7 O1 . . 125.9(2) ?
C6 C7 C2 . . 123.7(3) ?
O1 C7 C2 . . 110.4(2) ?
C1 C8 O1 . . 110.9(2) ?
C1 C8 C9 . . 134.2(2) ?
O1 C8 C9 . . 115.0(2) ?
C8 C9 H9A . . 109.5 ?
C8 C9 H9B . . 109.5 ?
H9A C9 H9B . . 109.5 ?
C8 C9 H9C . . 109.5 ?
H9A C9 H9C . . 109.5 ?
H9B C9 H9C . . 109.5 ?
C14 C10 C11 . . 106.0(2) ?
C14 C10 S1 . . 110.42(18) ?
C11 C10 S1 . . 109.34(19) ?
C14 C10 H10 . . 110.3 ?
C11 C10 H10 . . 110.3 ?
S1 C10 H10 . . 110.3 ?
C12A C11 C10 . . 105.1(3) ?
C12B C11 C10 . . 102.9(5) ?
C12A C11 H11A . . 110.7 ?
C12B C11 H11A . . 87.3 ?
C10 C11 H11A . . 110.7 ?
C12A C11 H11B . . 110.7 ?
C12B C11 H11B . . 133.5 ?
C10 C11 H11B . . 110.7 ?
H11A C11 H11B . . 108.8 ?
C12A C11 H11C . . 86.0 ?
C12B C11 H11C . . 111.2 ?
C10 C11 H11C . . 111.4 ?
H11A C11 H11C . . 128.0 ?
C12A C11 H11D . . 131.3 ?
C12B C11 H11D . . 111.1 ?
C10 C11 H11D . . 111.0 ?
H11A C11 H11D . . 25.2 ?
H11B C11 H11D . . 86.0 ?
H11C C11 H11D . . 109.1 ?
C11 C12A C13A . . 99.7(4) ?
C11 C12A H12A . . 111.8 ?
C13A C12A H12A . . 111.8 ?
C11 C12A H12B . . 111.8 ?
C13A C12A H12B . . 111.8 ?
H12A C12A H12B . . 109.6 ?
C14 C13A C12A . . 103.6(4) ?
C14 C13A H13A . . 111.0 ?
C12A C13A H13A . . 111.0 ?
C14 C13A H13B . . 111.0 ?
C12A C13A H13B . . 111.0 ?
H13A C13A H13B . . 109.0 ?
C11 C12B C13B . . 105.8(5) ?
C11 C12B H12C . . 110.6 ?
C13B C12B H12C . . 110.6 ?
C11 C12B H12D . . 110.6 ?
C13B C12B H12D . . 110.6 ?
H12C C12B H12D . . 108.7 ?
C14 C13B C12B . . 98.0(5) ?
C14 C13B H13C . . 112.2 ?
C12B C13B H13C . . 112.2 ?
C14 C13B H13D . . 112.2 ?
C12B C13B H13D . . 112.2 ?
H13C C13B H13D . . 109.8 ?
C13B C14 C10 . . 105.9(4) ?
C13A C14 C10 . . 103.6(3) ?
C13B C14 H14A . . 83.4 ?
C13A C14 H14A . . 111.0 ?
C10 C14 H14A . . 111.0 ?
C13B C14 H14B . . 132.5 ?
C13A C14 H14B . . 111.0 ?
C10 C14 H14B . . 111.0 ?
H14A C14 H14B . . 109.0 ?
C13B C14 H14C . . 110.6 ?
C13A C14 H14C . . 134.9 ?
C10 C14 H14C . . 110.8 ?
H14B C14 H14C . . 83.1 ?
C13B C14 H14D . . 110.5 ?
C13A C14 H14D . . 84.7 ?
C10 C14 H14D . . 110.4 ?
H14A C14 H14D . . 130.1 ?
H14C C14 H14D . . 108.7 ?

loop_
_geom_bond_atom_site_label_1
_geom_bond_atom_site_label_2
_geom_bond_site_symmetry_2
_geom_bond_distance
_geom_bond_publ_flag
Br1 C4 . 1.900(3) ?
S1 O2 . 1.487(2) ?
S1 C1 . 1.761(2) ?
S1 C10 . 1.805(2) ?
O1 C8 . 1.375(3) ?
O1 C7 . 1.377(3) ?
C1 C8 . 1.351(4) ?
C1 C2 . 1.453(4) ?
C2 C3 . 1.393(4) ?
C2 C7 . 1.399(3) ?
C3 C4 . 1.379(3) ?
C3 H3 . 0.9500 ?
C4 C5 . 1.400(4) ?
C5 C6 . 1.374(4) ?
C5 H5 . 0.9500 ?
C6 C7 . 1.369(4) ?
C6 H6 . 0.9500 ?
C8 C9 . 1.471(4) ?
C9 H9A . 0.9800 ?
C9 H9B . 0.9800 ?
C9 H9C . 0.9800 ?
C10 C14 . 1.535(4) ?
C10 C11 . 1.541(3) ?
C10 H10 . 1.0000 ?
C11 C12A . 1.519(4) ?
C11 C12B . 1.519(4) ?
C11 H11A . 0.9900 ?
C11 H11B . 0.9900 ?
C11 H11C . 0.9900 ?
C11 H11D . 0.9900 ?
C12A C13A . 1.533(6) ?
C12A H12A . 0.9900 ?
C12A H12B . 0.9900 ?
C13A C14 . 1.532(4) ?
C13A H13A . 0.9900 ?
C13A H13B . 0.9900 ?
C12B C13B . 1.533(6) ?
C12B H12C . 0.9900 ?
C12B H12D . 0.9900 ?
C13B C14 . 1.531(4) ?
C13B H13C . 0.9900 ?
C13B H13D . 0.9900 ?
C14 H14A . 0.9900 ?
C14 H14B . 0.9900 ?
C14 H14C . 0.9900 ?
C14 H14D . 0.9900 ?

loop_
_geom_hbond_atom_site_label_D
_geom_hbond_atom_site_label_H
_geom_hbond_atom_site_label_A
_geom_hbond_site_symmetry_A
_geom_hbond_distance_DH
_geom_hbond_distance_HA
_geom_hbond_distance_DA
_geom_hbond_angle_DHA
C3 H3 O2 3_565 0.95 2.46 3.392(3) 169

loop_
_geom_torsion_atom_site_label_1
_geom_torsion_atom_site_label_2
_geom_torsion_atom_site_label_3
_geom_torsion_atom_site_label_4
_geom_torsion_site_symmetry_1
_geom_torsion_site_symmetry_2
_geom_torsion_site_symmetry_3
_geom_torsion_site_symmetry_4
_geom_torsion
_geom_torsion_publ_flag
O2 S1 C1 C8 . . . . 118.2(2) ?
C10 S1 C1 C8 . . . . -129.9(2) ?
O2 S1 C1 C2 . . . . -54.7(2) ?
C10 S1 C1 C2 . . . . 57.2(2) ?
C8 C1 C2 C3 . . . . 178.9(3) ?
S1 C1 C2 C3 . . . . -7.3(4) ?
C8 C1 C2 C7 . . . . -0.1(3) ?
S1 C1 C2 C7 . . . . 173.68(19) ?
C7 C2 C3 C4 . . . . 1.0(3) ?
C1 C2 C3 C4 . . . . -177.9(3) ?
C2 C3 C4 C5 . . . . -1.4(3) ?
C2 C3 C4 Br1 . . . . 179.56(17) ?
C3 C4 C5 C6 . . . . 0.0(4) ?
Br1 C4 C5 C6 . . . . 179.0(2) ?
C4 C5 C6 C7 . . . . 1.7(4) ?
C5 C6 C7 O1 . . . . 177.8(2) ?
C5 C6 C7 C2 . . . . -2.2(4) ?
C8 O1 C7 C6 . . . . -179.9(2) ?
C8 O1 C7 C2 . . . . 0.1(3) ?
C3 C2 C7 C6 . . . . 0.8(4) ?
C1 C2 C7 C6 . . . . 180.0(2) ?
C3 C2 C7 O1 . . . . -179.2(2) ?
C1 C2 C7 O1 . . . . 0.0(3) ?
C2 C1 C8 O1 . . . . 0.1(3) ?
S1 C1 C8 O1 . . . . -174.09(16) ?
C2 C1 C8 C9 . . . . -179.5(3) ?
S1 C1 C8 C9 . . . . 6.3(4) ?
C7 O1 C8 C1 . . . . -0.2(3) ?
C7 O1 C8 C9 . . . . 179.5(2) ?
O2 S1 C10 C14 . . . . 175.88(18) ?
C1 S1 C10 C14 . . . . 64.7(2) ?
O2 S1 C10 C11 . . . . -67.9(2) ?
C1 S1 C10 C11 . . . . -179.06(19) ?
C14 C10 C11 C12A . . . . -19.1(4) ?
S1 C10 C11 C12A . . . . -138.2(4) ?
C14 C10 C11 C12B . . . . 8.5(5) ?
S1 C10 C11 C12B . . . . -110.5(5) ?
C12B C11 C12A C13A . . . . -48.7(8) ?
C10 C11 C12A C13A . . . . 40.2(7) ?
C11 C12A C13A C14 . . . . -46.9(8) ?
C12A C11 C12B C13B . . . . 63.3(8) ?
C10 C11 C12B C13B . . . . -34.7(10) ?
C11 C12B C13B C14 . . . . 46.2(11) ?
C12B C13B C14 C13A . . . . 49.8(6) ?
C12B C13B C14 C10 . . . . -39.8(9) ?
C12A C13A C14 C13B . . . . -62.9(8) ?
C12A C13A C14 C10 . . . . 35.4(7) ?
C11 C10 C14 C13B . . . . 20.3(5) ?
S1 C10 C14 C13B . . . . 138.6(5) ?
C11 C10 C14 C13A . . . . -10.0(4) ?
S1 C10 C14 C13A . . . . 108.3(4) ?
